data_7703035
loop_
_publ_author_name
'Dhara, Debabrata'
'Das, Shubhajit'
'Kalita, Pankaj'
'Maiti, Avijit'
'Pati, Swapan K.'
'Scheschkewitz, David'
'Chandrasekhar, Vadapalli'
'Jana, Anukul'

_publ_section_title
;
 Influence of N-heterocyclic carbenes (NHCs) on the hydrolysis of a
 diphosphene.
;
_journal_issue 4
_journal_name_full 'Dalton transactions (Cambridge, England : 2003)'
_journal_page_first 993
_journal_page_last 997
_journal_paper_doi 10.1039/c9dt04690a
_journal_volume 49
_journal_year 2020
_chemical_formula_moiety 'C48 H51 O P2, C7 H13 N2'
_chemical_formula_sum 'C55 H64 N2 O P2'
_chemical_formula_weight 831.02
_space_group_crystal_system monoclinic
_space_group_IT_number 9
_space_group_name_Hall 'C -2yc'
_space_group_name_H-M_alt 'C 1 c 1'
_atom_sites_solution_hydrogens mixed
_audit_creation_date 2018-08-21
_audit_creation_method
;
Olex2 1.2
(compiled 2018.05.29 svn.r3508 for OlexSys, GUI svn.r5506)
;
_audit_update_record
;
2018-10-01 deposited with the CCDC.	2019-12-23 downloaded from the CCDC.
;
_cell_angle_alpha 90
_cell_angle_beta 98.797(5)
_cell_angle_gamma 90
_cell_formula_units_Z 4
_cell_length_a 16.7505(7)
_cell_length_b 16.1364(8)
_cell_length_c 18.1430(8)
_cell_measurement_reflns_used 6784
_cell_measurement_temperature 120.01(10)
_cell_measurement_theta_max 29.0880
_cell_measurement_theta_min 2.7070
_cell_volume 4846.2(4)
_computing_cell_refinement 'CrysAlisPro 1.171.39.29d (Rigaku OD, 2017)'
_computing_data_collection 'CrysAlisPro 1.171.39.29d (Rigaku OD, 2017)'
_computing_data_reduction 'CrysAlisPro 1.171.39.29d (Rigaku OD, 2017)'
_computing_molecular_graphics 'Olex2 (Dolomanov et al., 2009)'
_computing_publication_material 'Olex2 (Dolomanov et al., 2009)'
_computing_structure_refinement 'ShelXL (Sheldrick, 2015)'
_computing_structure_solution 'ShelXT (Sheldrick, 2015)'
_diffrn_ambient_temperature 120.01(10)
_diffrn_measured_fraction_theta_full 0.998
_diffrn_measured_fraction_theta_max 0.998
_diffrn_measurement_details
;
List of Runs (angles in degrees, time in seconds):

  # Type    Start    End  Width  t~exp~   \w     \q     \k     \f   Frames
#--------------------------------------------------------------------------
  1  \w     11.00  36.00   0.50   48.14    --    7.10  65.00-162.00   50
  2  \w    -46.00 -21.00   0.50   48.14    --    7.10 -65.00  61.00   50
  3  \w     -3.00  22.00   0.50   48.14    --   -7.50  65.00-162.00   50
  4  \w    -44.00 -19.00   0.50   48.14    --   -7.50 -65.00  61.00   50
  5  \w     50.00  93.00   0.50   48.14    --    7.10  77.00 120.00   86
  6  \w     60.00  92.00   0.50   48.14    --    7.10  77.00  30.00   64
  7  \w     50.00  96.00   0.50   48.14    --    7.10  77.00 -30.00   92
  8  \w     58.00  93.00   0.50   48.14    --    7.10  77.00 -90.00   70
  9  \w     56.00  82.00   0.50   48.14    --    7.10  77.00-120.00   52
 10  \w     54.00  90.00   0.50   48.14    --    7.10  77.00  60.00   72
 11  \w    -50.00  -8.00   0.50   48.14    --   -7.50 -82.00 150.00   84
 12  \w    -72.00 -30.00   0.50   48.14    --   -7.50 -57.00-120.00   84
;
_diffrn_measurement_device 'four-circle diffractometer'
_diffrn_measurement_device_type 'XtaLAB AFC12 (RINC): Kappa single'
_diffrn_measurement_method '\w scans'
_diffrn_radiation_type MoK\a
_diffrn_radiation_wavelength 0.71073
_diffrn_reflns_av_R_equivalents 0.0506
_diffrn_reflns_av_unetI/netI 0.0599
_diffrn_reflns_Laue_measured_fraction_full 0.998
_diffrn_reflns_Laue_measured_fraction_max 0.998
_diffrn_reflns_limit_h_max 19
_diffrn_reflns_limit_h_min -19
_diffrn_reflns_limit_k_max 19
_diffrn_reflns_limit_k_min -17
_diffrn_reflns_limit_l_max 20
_diffrn_reflns_limit_l_min -21
_diffrn_reflns_number 23911
_diffrn_reflns_point_group_measured_fraction_full 0.901
_diffrn_reflns_point_group_measured_fraction_max 0.901
_diffrn_reflns_theta_full 25.000
_diffrn_reflns_theta_max 25.000
_diffrn_reflns_theta_min 2.723
_exptl_absorpt_coefficient_mu 0.129
_exptl_absorpt_correction_T_max 1.00000
_exptl_absorpt_correction_T_min 0.32893
_exptl_absorpt_correction_type multi-scan
_exptl_absorpt_process_details
;
CrysAlisPro 1.171.39.29d (Rigaku Oxford Diffraction, 2017)
Empirical absorption correction using spherical harmonics,
 implemented in SCALE3 ABSPACK scaling algorithm.
;
_exptl_crystal_colour yellow
_exptl_crystal_colour_primary yellow
_exptl_crystal_density_diffrn 1.139
_exptl_crystal_description block
_exptl_crystal_F_000 1784
_exptl_crystal_size_max 0.23
_exptl_crystal_size_mid 0.176
_exptl_crystal_size_min 0.128
_refine_diff_density_max 0.173
_refine_diff_density_min -0.204
_refine_diff_density_rms 0.039
_refine_ls_abs_structure_details
;
 Flack x determined using 2524 quotients [(I+)-(I-)]/[(I+)+(I-)]
 (Parsons, Flack and Wagner, Acta Cryst. B69 (2013) 249-259).
;
_refine_ls_abs_structure_Flack 0.04(5)
_refine_ls_extinction_method none
_refine_ls_goodness_of_fit_ref 1.046
_refine_ls_hydrogen_treatment mixed
_refine_ls_matrix_type full
_refine_ls_number_parameters 559
_refine_ls_number_reflns 7694
_refine_ls_number_restraints 2
_refine_ls_restrained_S_all 1.046
_refine_ls_R_factor_all 0.0491
_refine_ls_R_factor_gt 0.0374
_refine_ls_shift/su_max 0.001
_refine_ls_shift/su_mean 0.000
_refine_ls_structure_factor_coef Fsqd
_refine_ls_weighting_details 'w=1/[\s^2^(Fo^2^)+(0.0425P)^2^] where P=(Fo^2^+2Fc^2^)/3'
_refine_ls_weighting_scheme calc
_refine_ls_wR_factor_gt 0.0805
_refine_ls_wR_factor_ref 0.0837
_reflns_Friedel_coverage 0.804
_reflns_Friedel_fraction_full 0.804
_reflns_Friedel_fraction_max 0.804
_reflns_number_gt 6684
_reflns_number_total 7694
_reflns_threshold_expression 'I > 2\s(I)'
_cod_data_source_file c9dt04690a2.cif
_cod_data_source_block aj0189
_cod_depositor_comments 'Adding full bibliography for 7703034--7703036.cif.'
_cod_database_code 7703035
_shelx_shelxl_version_number 2016/6
_shelx_space_group_comment
;
The symmetry employed for this shelxl refinement is uniquely defined
by the following loop, which should always be used as a source of
symmetry information in preference to the above space-group names.
They are only intended as comments.
;
_shelx_estimated_absorpt_t_max 0.984
_shelx_estimated_absorpt_t_min 0.971
_olex2_refinement_description
;
1. Fixed Uiso
 At 1.2 times of:
  All C(H) groups
 At 1.5 times of:
  All C(H,H,H) groups
2.a Ternary CH refined with riding coordinates:
 C5(H5)
2.b Aromatic/amide H refined with riding coordinates:
 C27(H27), C1(H1A), C42(H42), C40(H40), C25(H25), C16(H16), C11(H11), C12(H12),
  C10(H10), C34(H34), C2(H2), C48(H48), C36(H36), C50(H50), C3(H3), C35(H35),
 C18(H18)
2.c Idealised Me refined as rotating group:
 C30(H30A,H30B,H30C), C43(H43A,H43B,H43C), C29(H29A,H29B,H29C), C4(H4A,H4B,
 H4C), C20(H20A,H20B,H20C), C45(H45A,H45B,H45C), C22(H22A,H22B,H22C), C54(H54A,
 H54B,H54C), C53(H53A,H53B,H53C), C52(H52A,H52B,H52C), C44(H44A,H44B,H44C),
 C31(H31A,H31B,H31C), C21(H21A,H21B,H21C), C6(H6A,H6B,H6C), C7(H7A,H7B,H7C)
;
_olex2_submission_special_instructions 'No special instructions were received'
_oxdiff_exptl_absorpt_empirical_details
;
Empirical correction (ABSPACK) includes:
- Absorption correction using spherical harmonics
- Frame scaling
;

loop_
_space_group_symop_operation_xyz
'x, y, z'
'x, -y, z+1/2'
'x+1/2, y+1/2, z'
'x+1/2, -y+1/2, z+1/2'

loop_
_atom_site_label
_atom_site_type_symbol
_atom_site_fract_x
_atom_site_fract_y
_atom_site_fract_z
_atom_site_U_iso_or_equiv
_atom_site_adp_type
_atom_site_occupancy
_atom_site_site_symmetry_order
_atom_site_calc_flag
_atom_site_refinement_flags_posn
P1 P 0.52945(4) 0.64640(5) 0.50744(4) 0.01708(19) Uani 1 1 d .
P2 P 0.55687(5) 0.71250(5) 0.60965(4) 0.0206(2) Uani 1 1 d .
O1 O 0.45814(12) 0.67054(14) 0.45086(12) 0.0251(5) Uani 1 1 d .
N2 N 0.30144(15) 0.80460(16) 0.37995(14) 0.0216(6) Uani 1 1 d .
N1 N 0.27510(15) 0.73192(17) 0.27948(15) 0.0237(6) Uani 1 1 d .
C38 C 0.41187(18) 0.56531(19) 0.60586(17) 0.0193(7) Uani 1 1 d .
C27 C 0.4802(2) 0.8539(2) 0.31937(18) 0.0254(8) Uani 1 1 d .
H27 H 0.444577 0.847661 0.275067 0.030 Uiso 1 1 calc R
C14 C 0.67108(17) 0.5086(2) 0.51532(16) 0.0202(7) Uani 1 1 d .
C39 C 0.46658(18) 0.50239(19) 0.63318(17) 0.0211(7) Uani 1 1 d .
C9 C 0.64464(18) 0.72918(19) 0.43426(17) 0.0189(7) Uani 1 1 d .
C13 C 0.68414(18) 0.59180(19) 0.48266(17) 0.0200(7) Uani 1 1 d .
C00C C 0.35764(18) 0.5510(2) 0.54000(17) 0.0215(7) Uani 1 1 d .
C8 C 0.62682(17) 0.65698(19) 0.47230(16) 0.0180(7) Uani 1 1 d .
C15 C 0.62600(18) 0.44816(19) 0.47044(17) 0.0221(7) Uani 1 1 d .
C19 C 0.7093(2) 0.4868(2) 0.58671(19) 0.0283(8) Uani 1 1 d .
C23 C 0.58537(18) 0.79791(19) 0.41098(17) 0.0192(7) Uani 1 1 d .
C28 C 0.53216(19) 0.78942(19) 0.34403(18) 0.0224(8) Uani 1 1 d .
C1 C 0.32197(18) 0.7363(2) 0.34552(17) 0.0210(7) Uani 1 1 d .
H1A H 0.361898 0.698560 0.364392 0.025 Uiso 1 1 calc R
C33 C 0.40699(18) 0.64353(19) 0.64996(17) 0.0209(7) Uani 1 1 d .
C42 C 0.36137(19) 0.4771(2) 0.50185(19) 0.0290(8) Uani 1 1 d .
H42 H 0.326692 0.469090 0.457263 0.035 Uiso 1 1 calc R
C37 C 0.4557(2) 0.7754(2) 0.70415(17) 0.0238(7) Uani 1 1 d .
C47 C 0.56710(19) 0.8498(2) 0.78666(18) 0.0231(8) Uani 1 1 d .
C40 C 0.4670(2) 0.4291(2) 0.59394(19) 0.0255(8) Uani 1 1 d .
H40 H 0.503540 0.387932 0.612434 0.031 Uiso 1 1 calc R
C25 C 0.53498(19) 0.9358(2) 0.42317(18) 0.0249(8) Uani 1 1 d .
H25 H 0.536278 0.985400 0.449431 0.030 Uiso 1 1 calc R
C16 C 0.62193(19) 0.3684(2) 0.49776(19) 0.0254(8) Uani 1 1 d .
H16 H 0.593802 0.328344 0.467356 0.030 Uiso 1 1 calc R
C41 C 0.4153(2) 0.4146(2) 0.5281(2) 0.0301(9) Uani 1 1 d .
C32 C 0.46578(18) 0.70798(18) 0.65452(17) 0.0190(7) Uani 1 1 d .
C26 C 0.47973(19) 0.9273(2) 0.35893(19) 0.0262(8) Uani 1 1 d .
C24 C 0.58893(18) 0.8732(2) 0.45045(17) 0.0219(8) Uani 1 1 d .
C11 C 0.77585(19) 0.6732(2) 0.42066(19) 0.0294(8) Uani 1 1 d .
H11 H 0.825300 0.678606 0.403805 0.035 Uiso 1 1 calc R
C12 C 0.75801(19) 0.6022(2) 0.45692(19) 0.0262(8) Uani 1 1 d .
H12 H 0.796160 0.559956 0.464505 0.031 Uiso 1 1 calc R
C51 C 0.51190(19) 0.9124(2) 0.66867(17) 0.0230(7) Uani 1 1 d .
C10 C 0.71937(18) 0.7364(2) 0.40954(18) 0.0250(8) Uani 1 1 d .
H10 H 0.731385 0.784555 0.385222 0.030 Uiso 1 1 calc R
C49 C 0.61506(19) 0.9855(2) 0.75371(19) 0.0252(8) Uani 1 1 d .
C30 C 0.6493(2) 0.8876(2) 0.51951(18) 0.0271(8) Uani 1 1 d .
H30A H 0.639595 0.849152 0.557534 0.041 Uiso 1 1 calc GR
H30B H 0.643905 0.943220 0.536910 0.041 Uiso 1 1 calc GR
H30C H 0.702906 0.879643 0.508215 0.041 Uiso 1 1 calc GR
C46 C 0.51524(19) 0.84579(19) 0.71837(18) 0.0222(8) Uani 1 1 d .
C34 C 0.3423(2) 0.6489(2) 0.68918(19) 0.0274(8) Uani 1 1 d .
H34 H 0.303987 0.606779 0.684192 0.033 Uiso 1 1 calc R
C2 C 0.2241(2) 0.7987(2) 0.27227(19) 0.0279(8) Uani 1 1 d .
H2 H 0.185070 0.810521 0.231426 0.034 Uiso 1 1 calc R
C48 C 0.61616(19) 0.9196(2) 0.80256(19) 0.0259(8) Uani 1 1 d .
H48 H 0.650895 0.921745 0.847711 0.031 Uiso 1 1 calc R
C36 C 0.3908(2) 0.7770(2) 0.74250(19) 0.0299(8) Uani 1 1 d .
H36 H 0.385643 0.821300 0.774222 0.036 Uiso 1 1 calc R
C17 C 0.6583(2) 0.3461(2) 0.5689(2) 0.0287(8) Uani 1 1 d .
C43 C 0.5240(2) 0.5141(2) 0.70531(19) 0.0323(9) Uani 1 1 d .
H43A H 0.561881 0.557199 0.699106 0.048 Uiso 1 1 calc GR
H43B H 0.552578 0.463308 0.718300 0.048 Uiso 1 1 calc GR
H43C H 0.493934 0.529147 0.744287 0.048 Uiso 1 1 calc GR
C29 C 0.5330(2) 0.7119(2) 0.29777(18) 0.0298(8) Uani 1 1 d .
H29A H 0.514860 0.665827 0.324307 0.045 Uiso 1 1 calc GR
H29B H 0.586880 0.701576 0.288245 0.045 Uiso 1 1 calc GR
H29C H 0.497617 0.719023 0.251303 0.045 Uiso 1 1 calc GR
C4 C 0.3398(2) 0.8325(2) 0.45391(18) 0.0279(8) Uani 1 1 d .
H4A H 0.382330 0.794815 0.473048 0.042 Uiso 1 1 calc GR
H4B H 0.300351 0.834030 0.487067 0.042 Uiso 1 1 calc GR
H4C H 0.361940 0.886938 0.450001 0.042 Uiso 1 1 calc GR
C50 C 0.5625(2) 0.9807(2) 0.68707(18) 0.0264(8) Uani 1 1 d .
H50 H 0.560752 1.024318 0.653382 0.032 Uiso 1 1 calc R
C20 C 0.5814(2) 0.4699(2) 0.39478(18) 0.0275(8) Uani 1 1 d .
H20A H 0.534118 0.501586 0.400242 0.041 Uiso 1 1 calc GR
H20B H 0.565646 0.420043 0.367561 0.041 Uiso 1 1 calc GR
H20C H 0.615852 0.502093 0.368139 0.041 Uiso 1 1 calc GR
C45 C 0.2942(2) 0.6139(2) 0.5104(2) 0.0318(8) Uani 1 1 d .
H45A H 0.246004 0.603849 0.531686 0.048 Uiso 1 1 calc GR
H45B H 0.282192 0.609203 0.457088 0.048 Uiso 1 1 calc GR
H45C H 0.313862 0.668614 0.523520 0.048 Uiso 1 1 calc GR
C3 C 0.24043(19) 0.8435(2) 0.33423(19) 0.0272(8) Uani 1 1 d .
H3 H 0.214954 0.892400 0.344578 0.033 Uiso 1 1 calc R
C35 C 0.3332(2) 0.7152(2) 0.7355(2) 0.0344(9) Uani 1 1 d .
H35 H 0.289410 0.718068 0.761280 0.041 Uiso 1 1 calc R
C22 C 0.7579(2) 0.5493(3) 0.6364(2) 0.0436(10) Uani 1 1 d .
H22A H 0.808014 0.559567 0.618429 0.065 Uiso 1 1 calc GR
H22B H 0.768677 0.528206 0.686359 0.065 Uiso 1 1 calc GR
H22C H 0.727970 0.600132 0.635953 0.065 Uiso 1 1 calc GR
C54 C 0.4541(2) 0.9119(2) 0.59695(19) 0.0323(8) Uani 1 1 d .
H54A H 0.470020 0.870060 0.564499 0.048 Uiso 1 1 calc GR
H54B H 0.454678 0.965122 0.573371 0.048 Uiso 1 1 calc GR
H54C H 0.400637 0.900239 0.607030 0.048 Uiso 1 1 calc GR
C18 C 0.7016(2) 0.4057(2) 0.61233(19) 0.0328(9) Uani 1 1 d .
H18 H 0.726411 0.391777 0.660096 0.039 Uiso 1 1 calc R
C53 C 0.6662(2) 1.0612(2) 0.7735(2) 0.0356(9) Uani 1 1 d .
H53A H 0.643269 1.093768 0.809284 0.053 Uiso 1 1 calc GR
H53B H 0.668023 1.093630 0.729377 0.053 Uiso 1 1 calc GR
H53C H 0.719945 1.044644 0.794360 0.053 Uiso 1 1 calc GR
C52 C 0.5677(2) 0.7834(2) 0.8450(2) 0.0343(9) Uani 1 1 d .
H52A H 0.524633 0.793199 0.873216 0.051 Uiso 1 1 calc GR
H52B H 0.618460 0.784416 0.877713 0.051 Uiso 1 1 calc GR
H52C H 0.560426 0.730250 0.821129 0.051 Uiso 1 1 calc GR
C5 C 0.2769(2) 0.6676(2) 0.22104(19) 0.0294(8) Uani 1 1 d .
H5 H 0.221401 0.648213 0.205347 0.035 Uiso 1 1 calc R
C44 C 0.4155(2) 0.3338(3) 0.4869(2) 0.0476(11) Uani 1 1 d .
H44A H 0.364770 0.306112 0.487034 0.071 Uiso 1 1 calc GR
H44B H 0.458514 0.299450 0.511014 0.071 Uiso 1 1 calc GR
H44C H 0.423286 0.344238 0.436425 0.071 Uiso 1 1 calc GR
C31 C 0.4219(2) 0.9970(2) 0.3309(2) 0.0362(9) Uani 1 1 d .
H31A H 0.434514 1.017516 0.284374 0.054 Uiso 1 1 calc GR
H31B H 0.427106 1.041114 0.366874 0.054 Uiso 1 1 calc GR
H31C H 0.367437 0.976511 0.323797 0.054 Uiso 1 1 calc GR
C21 C 0.6491(2) 0.2593(2) 0.5983(2) 0.0429(10) Uani 1 1 d .
H21A H 0.612988 0.260372 0.634618 0.064 Uiso 1 1 calc GR
H21B H 0.700927 0.239024 0.621189 0.064 Uiso 1 1 calc GR
H21C H 0.627650 0.223494 0.557876 0.064 Uiso 1 1 calc GR
C6 C 0.3063(2) 0.7064(2) 0.1538(2) 0.0389(9) Uani 1 1 d .
H6A H 0.270342 0.750324 0.134647 0.058 Uiso 1 1 calc GR
H6B H 0.307538 0.665133 0.115954 0.058 Uiso 1 1 calc GR
H6C H 0.359624 0.728411 0.168478 0.058 Uiso 1 1 calc GR
C7 C 0.3271(2) 0.5942(2) 0.2523(2) 0.0407(10) Uani 1 1 d .
H7A H 0.382040 0.611442 0.267049 0.061 Uiso 1 1 calc GR
H7B H 0.324930 0.551906 0.214859 0.061 Uiso 1 1 calc GR
H7C H 0.306100 0.572764 0.294824 0.061 Uiso 1 1 calc GR
H1 H 0.532(2) 0.564(2) 0.520(2) 0.049 Uiso 1 1 d R

loop_
_atom_site_aniso_label
_atom_site_aniso_U_11
_atom_site_aniso_U_22
_atom_site_aniso_U_33
_atom_site_aniso_U_23
_atom_site_aniso_U_13
_atom_site_aniso_U_12
P1 0.0160(4) 0.0190(4) 0.0166(4) 0.0002(3) 0.0036(3) 0.0002(3)
P2 0.0209(4) 0.0229(5) 0.0189(4) -0.0044(3) 0.0063(3) -0.0043(3)
O1 0.0173(11) 0.0335(14) 0.0239(12) 0.0061(10) 0.0017(10) 0.0018(9)
N2 0.0183(13) 0.0274(16) 0.0199(15) 0.0003(12) 0.0053(12) -0.0011(12)
N1 0.0192(14) 0.0282(16) 0.0239(15) -0.0010(12) 0.0043(12) -0.0043(12)
C38 0.0215(16) 0.0178(18) 0.0205(17) -0.0003(13) 0.0096(14) -0.0028(13)
C27 0.0235(17) 0.032(2) 0.0196(17) 0.0085(15) 0.0010(14) -0.0058(15)
C14 0.0153(15) 0.0255(19) 0.0207(16) -0.0019(14) 0.0057(13) 0.0081(13)
C39 0.0228(17) 0.0204(19) 0.0218(17) -0.0004(14) 0.0084(14) -0.0043(14)
C9 0.0184(16) 0.0199(18) 0.0190(16) -0.0038(13) 0.0050(13) -0.0021(13)
C13 0.0204(16) 0.0210(18) 0.0178(16) -0.0058(13) 0.0006(13) 0.0019(14)
C00C 0.0164(16) 0.0244(19) 0.0253(18) -0.0010(14) 0.0083(14) -0.0073(13)
C8 0.0165(15) 0.0234(19) 0.0136(15) -0.0044(13) 0.0009(12) -0.0015(13)
C15 0.0211(17) 0.0221(19) 0.0244(17) -0.0031(14) 0.0078(14) 0.0064(14)
C19 0.0288(18) 0.029(2) 0.0261(18) -0.0029(15) 0.0005(15) 0.0075(15)
C23 0.0154(15) 0.0235(19) 0.0204(17) 0.0032(14) 0.0086(13) -0.0033(13)
C28 0.0227(17) 0.0235(19) 0.0227(18) 0.0033(14) 0.0090(15) -0.0054(14)
C1 0.0171(16) 0.0248(19) 0.0213(18) 0.0043(14) 0.0038(14) -0.0019(14)
C33 0.0223(17) 0.0208(18) 0.0208(17) 0.0006(14) 0.0069(14) -0.0013(14)
C42 0.0205(17) 0.041(2) 0.0263(18) -0.0096(16) 0.0050(15) -0.0110(16)
C37 0.0299(18) 0.0183(18) 0.0249(18) 0.0027(14) 0.0096(15) -0.0008(14)
C47 0.0227(17) 0.024(2) 0.0237(18) -0.0032(14) 0.0079(15) 0.0033(14)
C40 0.0236(17) 0.0205(19) 0.034(2) 0.0002(15) 0.0099(15) -0.0012(14)
C25 0.0282(18) 0.0191(19) 0.0308(19) 0.0012(14) 0.0154(16) -0.0009(14)
C16 0.0233(18) 0.024(2) 0.0298(19) -0.0032(14) 0.0082(15) 0.0037(14)
C41 0.029(2) 0.028(2) 0.037(2) -0.0130(16) 0.0157(17) -0.0105(16)
C32 0.0206(16) 0.0193(18) 0.0181(16) -0.0008(13) 0.0058(13) -0.0008(13)
C26 0.0203(17) 0.027(2) 0.033(2) 0.0126(15) 0.0100(15) -0.0005(14)
C24 0.0205(17) 0.024(2) 0.0227(18) 0.0023(14) 0.0071(14) -0.0041(14)
C11 0.0175(17) 0.034(2) 0.038(2) -0.0050(17) 0.0106(16) -0.0005(15)
C12 0.0186(16) 0.025(2) 0.035(2) -0.0029(15) 0.0036(15) 0.0024(14)
C51 0.0306(18) 0.0202(19) 0.0205(17) -0.0040(14) 0.0112(14) 0.0009(14)
C10 0.0240(17) 0.0237(19) 0.0287(19) 0.0008(15) 0.0084(15) -0.0053(15)
C49 0.0217(16) 0.0233(19) 0.033(2) -0.0072(15) 0.0127(15) -0.0001(14)
C30 0.0307(19) 0.0230(19) 0.0280(19) -0.0019(15) 0.0059(16) -0.0038(15)
C46 0.0273(18) 0.0169(18) 0.0259(18) -0.0058(14) 0.0148(15) 0.0012(14)
C34 0.0296(19) 0.023(2) 0.0327(19) -0.0069(15) 0.0149(16) -0.0081(14)
C2 0.0226(17) 0.035(2) 0.0251(18) 0.0061(16) 0.0008(15) 0.0048(16)
C48 0.0192(16) 0.032(2) 0.0270(18) -0.0082(15) 0.0055(14) 0.0019(14)
C36 0.039(2) 0.020(2) 0.034(2) -0.0114(15) 0.0180(17) -0.0051(15)
C17 0.0281(18) 0.023(2) 0.037(2) 0.0032(16) 0.0126(16) 0.0105(15)
C43 0.038(2) 0.029(2) 0.0290(19) 0.0050(15) 0.0000(17) -0.0004(16)
C29 0.0307(19) 0.034(2) 0.0242(18) -0.0011(15) 0.0030(16) -0.0049(15)
C4 0.0271(18) 0.033(2) 0.0232(18) -0.0032(15) 0.0036(15) -0.0036(15)
C50 0.0323(19) 0.0228(19) 0.0277(19) -0.0004(14) 0.0163(16) 0.0002(15)
C20 0.0317(18) 0.0243(19) 0.0249(18) -0.0058(14) 0.0001(15) 0.0026(15)
C45 0.0221(18) 0.041(2) 0.032(2) 0.0053(16) 0.0021(16) -0.0028(16)
C3 0.0227(17) 0.030(2) 0.0292(19) 0.0032(16) 0.0044(15) 0.0087(15)
C35 0.036(2) 0.033(2) 0.041(2) -0.0075(17) 0.0258(18) -0.0055(16)
C22 0.049(2) 0.044(2) 0.033(2) -0.0082(18) -0.0114(19) 0.0039(19)
C54 0.041(2) 0.031(2) 0.0248(19) 0.0000(16) 0.0057(16) -0.0040(17)
C18 0.034(2) 0.039(2) 0.0245(19) 0.0074(17) 0.0033(16) 0.0163(17)
C53 0.031(2) 0.032(2) 0.047(2) -0.0127(17) 0.0156(17) -0.0067(16)
C52 0.038(2) 0.035(2) 0.031(2) 0.0054(16) 0.0099(17) 0.0037(17)
C5 0.0221(17) 0.034(2) 0.032(2) -0.0095(17) 0.0040(15) -0.0038(15)
C44 0.037(2) 0.040(2) 0.068(3) -0.029(2) 0.017(2) -0.0093(18)
C31 0.0284(19) 0.036(2) 0.046(2) 0.0144(18) 0.0124(18) 0.0030(16)
C21 0.045(2) 0.034(2) 0.053(3) 0.0110(19) 0.016(2) 0.0117(18)
C6 0.035(2) 0.053(3) 0.029(2) -0.0077(18) 0.0066(17) -0.0002(18)
C7 0.037(2) 0.034(2) 0.053(3) -0.0111(19) 0.0138(19) -0.0015(18)

loop_
_atom_type_symbol
_atom_type_description
_atom_type_scat_dispersion_real
_atom_type_scat_dispersion_imag
_atom_type_scat_source
C C 0.0033 0.0016 'International Tables Vol C Tables 4.2.6.8 and 6.1.1.4'
H H 0.0000 0.0000 'International Tables Vol C Tables 4.2.6.8 and 6.1.1.4'
N N 0.0061 0.0033 'International Tables Vol C Tables 4.2.6.8 and 6.1.1.4'
O O 0.0106 0.0060 'International Tables Vol C Tables 4.2.6.8 and 6.1.1.4'
P P 0.1023 0.0942 'International Tables Vol C Tables 4.2.6.8 and 6.1.1.4'

loop_
_exptl_crystal_face_index_h
_exptl_crystal_face_index_k
_exptl_crystal_face_index_l
_exptl_crystal_face_perp_dist
-12 -16 14 0.0660
-14 10 -14 0.0944
14 16 -13 0.0523
11 -13 15 0.0831
-13 -18 7 0.0781
11 -9 -22 0.0558
4 21 8 0.0950
-12 8 22 0.0726
2 0 -25 0.0749
-6 -4 25 0.0807
10 12 16 0.1073
4 -12 20 0.0704
-18 14 -4 0.0936
17 -14 4 0.0757
-20 9 12 0.0781

loop_
_geom_angle_atom_site_label_1
_geom_angle_atom_site_label_2
_geom_angle_atom_site_label_3
_geom_angle
P2 P1 H1 110.5(16)
O1 P1 P2 120.57(10)
O1 P1 C8 113.07(13)
O1 P1 H1 111.7(16)
C8 P1 P2 99.79(10)
C8 P1 H1 98.4(17)
C32 P2 P1 106.44(10)
C1 N2 C4 124.9(3)
C1 N2 C3 108.5(3)
C3 N2 C4 126.6(3)
C1 N1 C2 108.6(3)
C1 N1 C5 127.3(3)
C2 N1 C5 124.2(3)
C39 C38 C33 120.3(3)
C00C C38 C39 118.9(3)
C00C C38 C33 120.6(3)
C28 C27 H27 119.1
C28 C27 C26 121.8(3)
C26 C27 H27 119.1
C15 C14 C13 119.2(3)
C19 C14 C13 121.2(3)
C19 C14 C15 119.2(3)
C38 C39 C43 120.6(3)
C40 C39 C38 119.4(3)
C40 C39 C43 120.0(3)
C8 C9 C23 124.5(3)
C10 C9 C8 119.6(3)
C10 C9 C23 115.6(3)
C8 C13 C14 125.5(3)
C12 C13 C14 115.5(3)
C12 C13 C8 118.9(3)
C38 C00C C45 121.5(3)
C42 C00C C38 119.5(3)
C42 C00C C45 119.0(3)
C9 C8 P1 120.6(2)
C9 C8 C13 119.2(3)
C13 C8 P1 120.1(2)
C14 C15 C20 120.9(3)
C16 C15 C14 119.1(3)
C16 C15 C20 120.0(3)
C14 C19 C22 120.9(3)
C14 C19 C18 119.4(3)
C18 C19 C22 119.7(3)
C28 C23 C9 118.5(3)
C28 C23 C24 119.9(3)
C24 C23 C9 121.3(3)
C27 C28 C23 119.5(3)
C27 C28 C29 120.1(3)
C23 C28 C29 120.4(3)
N2 C1 H1A 126.1
N1 C1 N2 107.8(3)
N1 C1 H1A 126.1
C32 C33 C38 123.4(3)
C34 C33 C38 115.9(3)
C34 C33 C32 120.8(3)
C00C C42 H42 119.0
C00C C42 C41 122.1(3)
C41 C42 H42 119.0
C32 C37 C46 122.6(3)
C36 C37 C32 120.5(3)
C36 C37 C46 116.8(3)
C46 C47 C52 121.7(3)
C48 C47 C46 119.0(3)
C48 C47 C52 119.2(3)
C39 C40 H40 118.7
C39 C40 C41 122.5(3)
C41 C40 H40 118.7
C26 C25 H25 118.6
C26 C25 C24 122.9(3)
C24 C25 H25 118.6
C15 C16 H16 118.8
C15 C16 C17 122.4(3)
C17 C16 H16 118.8
C42 C41 C44 120.7(3)
C40 C41 C42 117.5(3)
C40 C41 C44 121.8(3)
C33 C32 P2 128.0(2)
C33 C32 C37 116.2(3)
C37 C32 P2 115.6(2)
C27 C26 C31 120.9(3)
C25 C26 C27 117.8(3)
C25 C26 C31 121.3(3)
C23 C24 C30 121.9(3)
C25 C24 C23 118.0(3)
C25 C24 C30 120.1(3)
C12 C11 H11 120.3
C12 C11 C10 119.3(3)
C10 C11 H11 120.3
C13 C12 H12 119.1
C11 C12 C13 121.8(3)
C11 C12 H12 119.1
C46 C51 C50 119.2(3)
C46 C51 C54 120.9(3)
C50 C51 C54 119.9(3)
C9 C10 H10 119.5
C11 C10 C9 121.1(3)
C11 C10 H10 119.5
C48 C49 C50 117.4(3)
C48 C49 C53 121.4(3)
C50 C49 C53 121.2(3)
C24 C30 H30A 109.5
C24 C30 H30B 109.5
C24 C30 H30C 109.5
H30A C30 H30B 109.5
H30A C30 H30C 109.5
H30B C30 H30C 109.5
C47 C46 C37 119.4(3)
C51 C46 C37 120.6(3)
C51 C46 C47 119.5(3)
C33 C34 H34 119.1
C35 C34 C33 121.8(3)
C35 C34 H34 119.1
N1 C2 H2 126.2
C3 C2 N1 107.6(3)
C3 C2 H2 126.2
C47 C48 H48 118.7
C49 C48 C47 122.5(3)
C49 C48 H48 118.7
C37 C36 H36 118.9
C37 C36 C35 122.3(3)
C35 C36 H36 118.9
C16 C17 C21 120.9(3)
C18 C17 C16 117.9(3)
C18 C17 C21 121.2(3)
C39 C43 H43A 109.5
C39 C43 H43B 109.5
C39 C43 H43C 109.5
H43A C43 H43B 109.5
H43A C43 H43C 109.5
H43B C43 H43C 109.5
C28 C29 H29A 109.5
C28 C29 H29B 109.5
C28 C29 H29C 109.5
H29A C29 H29B 109.5
H29A C29 H29C 109.5
H29B C29 H29C 109.5
N2 C4 H4A 109.5
N2 C4 H4B 109.5
N2 C4 H4C 109.5
H4A C4 H4B 109.5
H4A C4 H4C 109.5
H4B C4 H4C 109.5
C51 C50 H50 118.9
C49 C50 C51 122.3(3)
C49 C50 H50 118.9
C15 C20 H20A 109.5
C15 C20 H20B 109.5
C15 C20 H20C 109.5
H20A C20 H20B 109.5
H20A C20 H20C 109.5
H20B C20 H20C 109.5
C00C C45 H45A 109.5
C00C C45 H45B 109.5
C00C C45 H45C 109.5
H45A C45 H45B 109.5
H45A C45 H45C 109.5
H45B C45 H45C 109.5
N2 C3 H3 126.2
C2 C3 N2 107.6(3)
C2 C3 H3 126.2
C34 C35 H35 120.8
C36 C35 C34 118.3(3)
C36 C35 H35 120.8
C19 C22 H22A 109.5
C19 C22 H22B 109.5
C19 C22 H22C 109.5
H22A C22 H22B 109.5
H22A C22 H22C 109.5
H22B C22 H22C 109.5
C51 C54 H54A 109.5
C51 C54 H54B 109.5
C51 C54 H54C 109.5
H54A C54 H54B 109.5
H54A C54 H54C 109.5
H54B C54 H54C 109.5
C19 C18 H18 119.0
C17 C18 C19 122.0(3)
C17 C18 H18 119.0
C49 C53 H53A 109.5
C49 C53 H53B 109.5
C49 C53 H53C 109.5
H53A C53 H53B 109.5
H53A C53 H53C 109.5
H53B C53 H53C 109.5
C47 C52 H52A 109.5
C47 C52 H52B 109.5
C47 C52 H52C 109.5
H52A C52 H52B 109.5
H52A C52 H52C 109.5
H52B C52 H52C 109.5
N1 C5 H5 107.9
N1 C5 C6 109.1(3)
N1 C5 C7 110.5(3)
C6 C5 H5 107.9
C7 C5 H5 107.9
C7 C5 C6 113.2(3)
C41 C44 H44A 109.5
C41 C44 H44B 109.5
C41 C44 H44C 109.5
H44A C44 H44B 109.5
H44A C44 H44C 109.5
H44B C44 H44C 109.5
C26 C31 H31A 109.5
C26 C31 H31B 109.5
C26 C31 H31C 109.5
H31A C31 H31B 109.5
H31A C31 H31C 109.5
H31B C31 H31C 109.5
C17 C21 H21A 109.5
C17 C21 H21B 109.5
C17 C21 H21C 109.5
H21A C21 H21B 109.5
H21A C21 H21C 109.5
H21B C21 H21C 109.5
C5 C6 H6A 109.5
C5 C6 H6B 109.5
C5 C6 H6C 109.5
H6A C6 H6B 109.5
H6A C6 H6C 109.5
H6B C6 H6C 109.5
C5 C7 H7A 109.5
C5 C7 H7B 109.5
C5 C7 H7C 109.5
H7A C7 H7B 109.5
H7A C7 H7C 109.5
H7B C7 H7C 109.5

loop_
_geom_bond_atom_site_label_1
_geom_bond_atom_site_label_2
_geom_bond_distance
P1 P2 2.1276(11)
P1 O1 1.502(2)
P1 C8 1.848(3)
P1 H1 1.34(4)
P2 C32 1.837(3)
N2 C1 1.338(4)
N2 C4 1.467(4)
N2 C3 1.366(4)
N1 C1 1.330(4)
N1 C2 1.368(4)
N1 C5 1.488(4)
C38 C39 1.406(4)
C38 C00C 1.405(4)
C38 C33 1.503(4)
C27 H27 0.9300
C27 C28 1.386(5)
C27 C26 1.386(5)
C14 C13 1.497(5)
C14 C15 1.413(4)
C14 C19 1.399(4)
C39 C40 1.381(4)
C39 C43 1.512(4)
C9 C8 1.409(4)
C9 C23 1.505(4)
C9 C10 1.398(4)
C13 C8 1.417(4)
C13 C12 1.398(4)
C00C C42 1.386(5)
C00C C45 1.508(5)
C15 C16 1.384(5)
C15 C20 1.501(4)
C19 C22 1.507(5)
C19 C18 1.400(5)
C23 C28 1.399(4)
C23 C24 1.408(5)
C28 C29 1.507(5)
C1 H1A 0.9300
C33 C32 1.426(4)
C33 C34 1.387(5)
C42 H42 0.9300
C42 C41 1.388(5)
C37 C32 1.438(4)
C37 C46 1.508(5)
C37 C36 1.377(5)
C47 C46 1.402(4)
C47 C48 1.397(5)
C47 C52 1.505(5)
C40 H40 0.9300
C40 C41 1.385(5)
C25 H25 0.9300
C25 C26 1.380(5)
C25 C24 1.394(5)
C16 H16 0.9300
C16 C17 1.388(5)
C41 C44 1.503(5)
C26 C31 1.521(5)
C24 C30 1.503(4)
C11 H11 0.9300
C11 C12 1.376(5)
C11 C10 1.386(5)
C12 H12 0.9300
C51 C46 1.399(5)
C51 C50 1.399(5)
C51 C54 1.498(4)
C10 H10 0.9300
C49 C48 1.383(5)
C49 C50 1.385(5)
C49 C53 1.503(5)
C30 H30A 0.9600
C30 H30B 0.9600
C30 H30C 0.9600
C34 H34 0.9300
C34 C35 1.383(5)
C2 H2 0.9300
C2 C3 1.329(5)
C48 H48 0.9300
C36 H36 0.9300
C36 C35 1.379(5)
C17 C18 1.377(5)
C17 C21 1.515(5)
C43 H43A 0.9600
C43 H43B 0.9600
C43 H43C 0.9600
C29 H29A 0.9600
C29 H29B 0.9600
C29 H29C 0.9600
C4 H4A 0.9600
C4 H4B 0.9600
C4 H4C 0.9600
C50 H50 0.9300
C20 H20A 0.9600
C20 H20B 0.9600
C20 H20C 0.9600
C45 H45A 0.9600
C45 H45B 0.9600
C45 H45C 0.9600
C3 H3 0.9300
C35 H35 0.9300
C22 H22A 0.9600
C22 H22B 0.9600
C22 H22C 0.9600
C54 H54A 0.9600
C54 H54B 0.9600
C54 H54C 0.9600
C18 H18 0.9300
C53 H53A 0.9600
C53 H53B 0.9600
C53 H53C 0.9600
C52 H52A 0.9600
C52 H52B 0.9600
C52 H52C 0.9600
C5 H5 0.9800
C5 C6 1.519(5)
C5 C7 1.511(5)
C44 H44A 0.9600
C44 H44B 0.9600
C44 H44C 0.9600
C31 H31A 0.9600
C31 H31B 0.9600
C31 H31C 0.9600
C21 H21A 0.9600
C21 H21B 0.9600
C21 H21C 0.9600
C6 H6A 0.9600
C6 H6B 0.9600
C6 H6C 0.9600
C7 H7A 0.9600
C7 H7B 0.9600
C7 H7C 0.9600
